data_7201342
loop_
_publ_author_name
'Hu, Bo-Wen'
'Zhao, Jiong-Peng'
'Yang, Qian'
'Liu, Fu-Chen'
'Bu, Xian-He'

_publ_section_title
;
 Interconversion of two new nickel(II) coordination polymers with
 different topologies: synthesis, structure and magnetic properties
;
_journal_issue 37
_journal_name_full 'Journal of Materials Chemistry'
_journal_page_first 6827
_journal_paper_doi 10.1039/b909683c
_journal_volume 19
_journal_year 2009
_chemical_formula_sum 'C8 H12 N6 Ni O6'
_chemical_formula_weight 346.95
_chemical_name_systematic
;
?
;
_space_group_IT_number 14
_symmetry_cell_setting monoclinic
_symmetry_space_group_name_Hall '-P 2ybc'
_symmetry_space_group_name_H-M 'P 1 21/c 1'
_atom_sites_solution_hydrogens geom
_atom_sites_solution_primary direct
_atom_sites_solution_secondary difmap
_audit_creation_method SHELXL-97
_cell_angle_alpha 90.00
_cell_angle_beta 118.58(3)
_cell_angle_gamma 90.00
_cell_formula_units_Z 2
_cell_length_a 7.6673(15)
_cell_length_b 12.559(3)
_cell_length_c 7.9117(16)
_cell_measurement_reflns_used 4392
_cell_measurement_temperature 293(2)
_cell_measurement_theta_max 27.7
_cell_measurement_theta_min 3.0
_cell_volume 669.0(3)
_computing_cell_refinement 'Bruker XSCANS'
_computing_data_collection 'Bruker XSCANS'
_computing_data_reduction 'Bruker SHELXTL'
_computing_molecular_graphics 'Bruker SHELXTL'
_computing_publication_material 'Bruker SHELXTL'
_computing_structure_refinement 'Bruker SHELXTL'
_computing_structure_solution 'Bruker SHELXTL'
_diffrn_ambient_temperature 293(2)
_diffrn_measured_fraction_theta_full 0.999
_diffrn_measured_fraction_theta_max 0.999
_diffrn_measurement_device_type 'Bruker P4'
_diffrn_measurement_method '\w scans'
_diffrn_radiation_monochromator graphite
_diffrn_radiation_source 'fine-focus sealed tube'
_diffrn_radiation_type MoK\a
_diffrn_radiation_wavelength 0.71073
_diffrn_reflns_av_R_equivalents 0.0418
_diffrn_reflns_av_sigmaI/netI 0.0378
_diffrn_reflns_limit_h_max 9
_diffrn_reflns_limit_h_min -9
_diffrn_reflns_limit_k_max 16
_diffrn_reflns_limit_k_min -16
_diffrn_reflns_limit_l_max 10
_diffrn_reflns_limit_l_min -10
_diffrn_reflns_number 6796
_diffrn_reflns_theta_full 27.48
_diffrn_reflns_theta_max 27.48
_diffrn_reflns_theta_min 3.03
_diffrn_standards_decay_% 0
_diffrn_standards_interval_count 0
_diffrn_standards_interval_time 0
_diffrn_standards_number 0
_exptl_absorpt_coefficient_mu 1.489
_exptl_absorpt_correction_type none
_exptl_crystal_colour blue
_exptl_crystal_density_diffrn 1.722
_exptl_crystal_density_method 'not measured'
_exptl_crystal_description block
_exptl_crystal_F_000 356
_exptl_crystal_size_max 0.3
_exptl_crystal_size_mid 0.25
_exptl_crystal_size_min 0.2
_refine_diff_density_max 0.380
_refine_diff_density_min -0.558
_refine_diff_density_rms 0.076
_refine_ls_extinction_method none
_refine_ls_goodness_of_fit_ref 1.133
_refine_ls_hydrogen_treatment mixed
_refine_ls_matrix_type full
_refine_ls_number_parameters 105
_refine_ls_number_reflns 1529
_refine_ls_number_restraints 0
_refine_ls_restrained_S_all 1.133
_refine_ls_R_factor_all 0.0348
_refine_ls_R_factor_gt 0.0300
_refine_ls_shift/su_max 0.002
_refine_ls_shift/su_mean 0.000
_refine_ls_structure_factor_coef Fsqd
_refine_ls_weighting_details 'calc w=1/[\s^2^(Fo^2^)+(0.0338P)^2^+0.3132P] where P=(Fo^2^+2Fc^2^)/3'
_refine_ls_weighting_scheme calc
_refine_ls_wR_factor_gt 0.0739
_refine_ls_wR_factor_ref 0.0760
_reflns_number_gt 1407
_reflns_number_total 1529
_reflns_threshold_expression >2sigma(I)
_cod_data_source_file b909683c.txt
_cod_data_source_block 2
_cod_depositor_comments
;
The following automatic conversions were performed:
'_symmetry_cell_setting' value 'Monoclinic' changed to 'monoclinic'
according to '/home/saulius/struct/CIF-dictionaries/cif_core.dic'
dictionary named 'cif_core.dic' version 2.4.1 from 2010-06-29.

Automatic conversion script
Id: cif_fix_enum 1527 2010-12-29 10:47:43Z saulius 
;
_cod_original_cell_volume 669.0(2)
_cod_original_sg_symbol_H-M 'P2(1)/c '
_cod_database_code 7201342

loop_
_symmetry_equiv_pos_as_xyz
'x, y, z'
'-x, y+1/2, -z+1/2'
'-x, -y, -z'
'x, -y-1/2, z-1/2'

loop_
_atom_site_label
_atom_site_type_symbol
_atom_site_fract_x
_atom_site_fract_y
_atom_site_fract_z
_atom_site_U_iso_or_equiv
_atom_site_adp_type
_atom_site_occupancy
_atom_site_symmetry_multiplicity
_atom_site_calc_flag
_atom_site_refinement_flags
_atom_site_disorder_assembly
_atom_site_disorder_group
Ni1 Ni 0.5000 0.5000 0.5000 0.01290(12) Uani 1 2 d S . .
O1 O 0.7669(2) 0.44824(12) 0.7249(2) 0.0232(3) Uani 1 1 d . . .
C1 C 0.9085(3) 0.39974(15) 0.7218(3) 0.0185(4) Uani 1 1 d . . .
O1W O 0.3971(2) 0.52284(13) 0.6981(2) 0.0215(3) Uani 1 1 d . . .
N3 N 1.3969(2) 0.15623(12) 0.9453(2) 0.0178(3) Uani 1 1 d . . .
N1 N 1.2216(2) 0.29705(13) 0.9207(2) 0.0182(3) Uani 1 1 d . . .
O2 O 0.9249(2) 0.37534(15) 0.5779(2) 0.0383(4) Uani 1 1 d . . .
N2 N 1.3766(3) 0.33291(13) 0.8970(3) 0.0235(4) Uani 1 1 d . . .
C4 C 1.4771(3) 0.24514(16) 0.9131(3) 0.0220(4) Uani 1 1 d . . .
H4A H 1.5932 0.2442 0.9033 0.026 Uiso 1 1 calc R . .
C3 C 1.2360(3) 0.19251(16) 0.9481(3) 0.0191(4) Uani 1 1 d . . .
H3A H 1.1463 0.1508 0.9667 0.023 Uiso 1 1 calc R . .
C2 C 1.0727(3) 0.36827(18) 0.9218(3) 0.0254(5) Uani 1 1 d . . .
H2A H 1.1383 0.4324 0.9915 0.030 Uiso 1 1 calc R . .
H2B H 1.0124 0.3342 0.9911 0.030 Uiso 1 1 calc R . .
H1WB H 0.282(5) 0.553(3) 0.638(5) 0.060(10) Uiso 1 1 d . . .
H1WA H 0.390(5) 0.474(2) 0.759(4) 0.042(8) Uiso 1 1 d . . .

loop_
_atom_site_aniso_label
_atom_site_aniso_U_11
_atom_site_aniso_U_22
_atom_site_aniso_U_33
_atom_site_aniso_U_23
_atom_site_aniso_U_13
_atom_site_aniso_U_12
Ni1 0.00926(19) 0.01120(19) 0.01890(19) -0.00082(12) 0.00727(14) 0.00021(12)
O1 0.0140(7) 0.0295(8) 0.0231(7) -0.0014(6) 0.0067(6) 0.0088(6)
C1 0.0136(9) 0.0170(9) 0.0250(10) 0.0023(7) 0.0093(8) 0.0040(7)
O1W 0.0219(8) 0.0212(7) 0.0262(8) 0.0040(6) 0.0154(7) 0.0035(6)
N3 0.0144(8) 0.0157(8) 0.0247(8) 0.0024(6) 0.0105(7) 0.0023(6)
N1 0.0136(8) 0.0212(8) 0.0195(8) 0.0034(6) 0.0078(6) 0.0060(6)
O2 0.0284(9) 0.0647(12) 0.0256(8) 0.0086(8) 0.0159(7) 0.0249(8)
N2 0.0193(8) 0.0188(8) 0.0334(9) 0.0047(7) 0.0135(7) 0.0020(7)
C4 0.0156(9) 0.0219(10) 0.0311(11) 0.0057(8) 0.0131(8) 0.0035(8)
C3 0.0138(9) 0.0214(10) 0.0233(10) 0.0043(8) 0.0097(8) 0.0030(7)
C2 0.0218(11) 0.0296(11) 0.0237(10) 0.0025(8) 0.0100(9) 0.0159(9)

loop_
_atom_type_symbol
_atom_type_description
_atom_type_scat_dispersion_real
_atom_type_scat_dispersion_imag
_atom_type_scat_source
C C 0.0033 0.0016 'International Tables Vol C Tables 4.2.6.8 and 6.1.1.4'
H H 0.0000 0.0000 'International Tables Vol C Tables 4.2.6.8 and 6.1.1.4'
N N 0.0061 0.0033 'International Tables Vol C Tables 4.2.6.8 and 6.1.1.4'
O O 0.0106 0.0060 'International Tables Vol C Tables 4.2.6.8 and 6.1.1.4'
Ni Ni 0.3393 1.1124 'International Tables Vol C Tables 4.2.6.8 and 6.1.1.4'

loop_
_geom_angle_atom_site_label_1
_geom_angle_atom_site_label_2
_geom_angle_atom_site_label_3
_geom_angle
_geom_angle_site_symmetry_1
_geom_angle_site_symmetry_3
_geom_angle_publ_flag
O1 Ni1 O1 180.0 . 3_666 ?
O1 Ni1 N3 90.21(6) . 4_465 ?
O1 Ni1 N3 89.79(6) 3_666 4_465 ?
O1 Ni1 N3 89.79(6) . 2_756 ?
O1 Ni1 N3 90.21(6) 3_666 2_756 ?
N3 Ni1 N3 180.0 4_465 2_756 ?
O1 Ni1 O1W 91.67(6) . 3_666 ?
O1 Ni1 O1W 88.33(6) 3_666 3_666 ?
N3 Ni1 O1W 87.51(6) 4_465 3_666 ?
N3 Ni1 O1W 92.49(6) 2_756 3_666 ?
O1 Ni1 O1W 88.33(6) . . ?
O1 Ni1 O1W 91.67(6) 3_666 . ?
N3 Ni1 O1W 92.49(6) 4_465 . ?
N3 Ni1 O1W 87.51(6) 2_756 . ?
O1W Ni1 O1W 180.0 3_666 . ?
C1 O1 Ni1 130.05(13) . . ?
O2 C1 O1 127.26(18) . . ?
O2 C1 C2 119.34(17) . . ?
O1 C1 C2 113.40(16) . . ?
C3 N3 C4 103.27(16) . . ?
C3 N3 Ni1 125.76(13) . 2_746 ?
C4 N3 Ni1 130.82(13) . 2_746 ?
C3 N1 N2 109.85(15) . . ?
C3 N1 C2 127.73(17) . . ?
N2 N1 C2 122.38(16) . . ?
C4 N2 N1 102.61(15) . . ?
N2 C4 N3 114.25(17) . . ?
N3 C3 N1 110.02(17) . . ?
N1 C2 C1 114.42(16) . . ?

loop_
_geom_bond_atom_site_label_1
_geom_bond_atom_site_label_2
_geom_bond_distance
_geom_bond_site_symmetry_2
_geom_bond_publ_flag
Ni1 O1 2.0715(16) . ?
Ni1 O1 2.0715(16) 3_666 ?
Ni1 N3 2.0821(16) 4_465 ?
Ni1 N3 2.0821(16) 2_756 ?
Ni1 O1W 2.0841(15) 3_666 ?
Ni1 O1W 2.0841(15) . ?
O1 C1 1.255(2) . ?
C1 O2 1.243(2) . ?
C1 C2 1.529(3) . ?
N3 C3 1.325(2) . ?
N3 C4 1.356(2) . ?
N3 Ni1 2.0821(16) 2_746 ?
N1 C3 1.327(3) . ?
N1 N2 1.365(2) . ?
N1 C2 1.454(2) . ?
N2 C4 1.316(3) . ?

loop_
_geom_torsion_atom_site_label_1
_geom_torsion_atom_site_label_2
_geom_torsion_atom_site_label_3
_geom_torsion_atom_site_label_4
_geom_torsion
_geom_torsion_site_symmetry_1
_geom_torsion_site_symmetry_2
_geom_torsion_site_symmetry_3
_geom_torsion_site_symmetry_4
_geom_torsion_publ_flag
O1 Ni1 O1 C1 -125(100) 3_666 . . . ?
N3 Ni1 O1 C1 73.48(17) 4_465 . . . ?
N3 Ni1 O1 C1 -106.52(17) 2_756 . . . ?
O1W Ni1 O1 C1 -14.04(18) 3_666 . . . ?
O1W Ni1 O1 C1 165.96(18) . . . . ?
Ni1 O1 C1 O2 3.8(3) . . . . ?
Ni1 O1 C1 C2 -175.43(13) . . . . ?
C3 N1 N2 C4 -0.3(2) . . . . ?
C2 N1 N2 C4 177.46(17) . . . . ?
N1 N2 C4 N3 0.0(2) . . . . ?
C3 N3 C4 N2 0.2(2) . . . . ?
Ni1 N3 C4 N2 -175.35(13) 2_746 . . . ?
C4 N3 C3 N1 -0.4(2) . . . . ?
Ni1 N3 C3 N1 175.48(12) 2_746 . . . ?
N2 N1 C3 N3 0.5(2) . . . . ?
C2 N1 C3 N3 -177.13(17) . . . . ?
C3 N1 C2 C1 -100.8(2) . . . . ?
N2 N1 C2 C1 81.9(2) . . . . ?
O2 C1 C2 N1 -9.0(3) . . . . ?
O1 C1 C2 N1 170.24(17) . . . . ?
